data_7027012
loop_
_publ_author_name
'Boer\'e, Ren\'e T.'
'Klassen, Vicki'
'Wolmersh\"auser, Gotthelf'

_publ_section_title
;
 Synthesis of some very bulky N,N&#x2032;-disubstituted amidines and
 initial studies of their coordination chemistry&#x200A;&#x2020;
;
_journal_issue 24
_journal_name_full 'Journal of the Chemical Society, Dalton Transactions'
_journal_page_first 4147
_journal_paper_doi 10.1039/a805548c
_journal_year 1998
_chemical_formula_sum 'C35 H42 Mo N2 O3'
_chemical_formula_weight 634.65
_chemical_name_systematic
;
 ?
;
_space_group_IT_number 2
_symmetry_cell_setting triclinic
_symmetry_space_group_name_Hall '-P 1'
_symmetry_space_group_name_H-M 'P -1'
_atom_sites_solution_hydrogens geom
_atom_sites_solution_primary direct
_atom_sites_solution_secondary difmap
_audit_creation_method SHELXL-97
_cell_angle_alpha 73.567(11)
_cell_angle_beta 80.949(11)
_cell_angle_gamma 64.730(10)
_cell_formula_units_Z 2
_cell_length_a 9.7485(12)
_cell_length_b 10.5118(13)
_cell_length_c 18.577(3)
_cell_measurement_reflns_used 2000
_cell_measurement_temperature 293(2)
_cell_measurement_theta_max 27.1
_cell_measurement_theta_min 1.75
_cell_volume 1649.7(4)
_computing_cell_refinement 'Siemens XSCANS'
_computing_data_collection 'Stoe IPDS V2.63'
_computing_data_reduction 'Stoe IPDS V2.63'
_computing_molecular_graphics 'Siemens SHELXTL'
_computing_publication_material 'Siemens SHELXTL'
_computing_structure_refinement 'SHELXL-97 (Sheldrick, 1997)'
_computing_structure_solution 'SIR92 (Giacovazzo et al., 1993)'
_diffrn_ambient_temperature 293(2)
_diffrn_measured_fraction_theta_full 0.933
_diffrn_measured_fraction_theta_max 0.933
_diffrn_measurement_device 'Stoe IPDS'
_diffrn_measurement_method 'Phi rotation'
_diffrn_radiation_monochromator graphite
_diffrn_radiation_source 'fine-focus sealed tube'
_diffrn_radiation_type MoK\a
_diffrn_radiation_wavelength 0.71073
_diffrn_reflns_av_R_equivalents 0.0686
_diffrn_reflns_av_sigmaI/netI 0.0567
_diffrn_reflns_limit_h_max 12
_diffrn_reflns_limit_h_min -12
_diffrn_reflns_limit_k_max 13
_diffrn_reflns_limit_k_min -13
_diffrn_reflns_limit_l_max 23
_diffrn_reflns_limit_l_min -23
_diffrn_reflns_number 17169
_diffrn_reflns_theta_full 26.37
_diffrn_reflns_theta_max 26.37
_diffrn_reflns_theta_min 2.47
_exptl_absorpt_coefficient_mu 0.432
_exptl_absorpt_correction_T_max 0.88
_exptl_absorpt_correction_T_min 0.19
_exptl_absorpt_correction_type 'empirical (DIFABS V09.0)'
_exptl_crystal_colour 'pale yellow'
_exptl_crystal_density_diffrn 1.278
_exptl_crystal_density_method 'not measured'
_exptl_crystal_description 'transparent plates'
_exptl_crystal_F_000 664
_exptl_crystal_size_max 0.55
_exptl_crystal_size_mid 0.30
_exptl_crystal_size_min 0.07
_refine_diff_density_max 0.585
_refine_diff_density_min -0.503
_refine_diff_density_rms 0.068
_refine_ls_extinction_coef 0.0000(14)
_refine_ls_extinction_expression Fc^*^=kFc[1+0.001xFc^2^\l^3^/sin(2\q)]^-1/4^
_refine_ls_extinction_method SHELXL
_refine_ls_goodness_of_fit_ref 1.086
_refine_ls_hydrogen_treatment mixed
_refine_ls_matrix_type full
_refine_ls_number_parameters 539
_refine_ls_number_reflns 6303
_refine_ls_number_restraints 1
_refine_ls_restrained_S_all 1.087
_refine_ls_R_factor_all 0.0627
_refine_ls_R_factor_gt 0.0418
_refine_ls_shift/su_max 2.532
_refine_ls_shift/su_mean 0.017
_refine_ls_structure_factor_coef Fsqd
_refine_ls_weighting_details 'w=1/[\s^2^(Fo^2^)+(0.0594P)^2^+0.0344P] where P=(Fo^2^+2Fc^2^)/3'
_refine_ls_weighting_scheme calc
_refine_ls_wR_factor_gt 0.1029
_refine_ls_wR_factor_ref 0.1120
_reflns_number_gt 4774
_reflns_number_total 6303
_reflns_threshold_expression >2sigma(I)
_cod_data_source_file 805548csup1.cif
_cod_data_source_block 9627
_cod_depositor_comments
;
The following automatic conversions were performed:

'_symmetry_cell_setting' tag value 'Triclinc' was replaced with
'triclinic' value as specified in the replacement file
'/home/robertas/cod-tools/perl-scripts/inputs/replacement_values.lst'.

Automatic conversion script
Id: cif_fix_values 3143 2015-03-26 13:38:13Z robertas 

The following automatic conversions were performed:

'_refine_ls_weighting_scheme' value 'calc
w=1/[\s^2^(Fo^2^)+(0.0594P)^2^+0.0344P] where P=(Fo^2^+2Fc^2^)/3' was
changed to 'calc'. New tag '_refine_ls_weighting_details' was
created. The value of the new tag was set to
'w=1/[\s^2^(Fo^2^)+(0.0594P)^2^+0.0344P] where P=(Fo^2^+2Fc^2^)/3'.

Automatic conversion script
Id: cif_fix_values 3143 2015-03-26 13:38:13Z robertas 
;
_cod_original_sg_symbol_H-M P-1
_cod_database_code 7027012

loop_
_symmetry_equiv_pos_as_xyz
'x, y, z'
'-x, -y, -z'

loop_
_atom_site_label
_atom_site_type_symbol
_atom_site_fract_x
_atom_site_fract_y
_atom_site_fract_z
_atom_site_U_iso_or_equiv
_atom_site_adp_type
_atom_site_occupancy
_atom_site_calc_flag
_atom_site_refinement_flags
Mo1 Mo 0.46449(3) 0.24019(3) 0.364686(16) 0.04760(13) Uani 1 d .
C1 C 0.0834(3) 0.5658(3) 0.25823(15) 0.0357(6) Uani 1 d .
C2 C -0.0485(3) 0.6937(3) 0.22083(16) 0.0412(6) Uani 1 d .
C3 C -0.0875(4) 0.8281(4) 0.2355(2) 0.0589(9) Uani 1 d .
H3 H -0.023(5) 0.828(4) 0.268(2) 0.080(13) Uiso 1 d .
C4 C -0.2076(5) 0.9484(4) 0.2018(3) 0.0729(11) Uani 1 d .
H4 H -0.229(5) 1.033(5) 0.213(3) 0.097(16) Uiso 1 d .
C5 C -0.2970(4) 0.9414(4) 0.1535(2) 0.0616(9) Uani 1 d .
C6 C -0.4287(7) 1.0758(7) 0.1158(4) 0.0945(18) Uani 1 d .
H6A H -0.460(5) 1.075(5) 0.068(3) 0.093(16) Uiso 1 d .
H6B H -0.412(7) 1.173(8) 0.104(4) 0.15(2) Uiso 1 d .
H6C H -0.492(6) 1.084(6) 0.144(3) 0.09(2) Uiso 1 d .
C7 C -0.2612(4) 0.8081(4) 0.1402(2) 0.0625(10) Uani 1 d .
H7 H -0.314(4) 0.796(4) 0.107(2) 0.064(11) Uiso 1 d .
C8 C -0.1385(4) 0.6855(4) 0.1724(2) 0.0539(8) Uani 1 d .
H8 H -0.124(4) 0.599(4) 0.164(2) 0.062(11) Uiso 1 d .
C9 C 0.1750(3) 0.4535(3) 0.14606(16) 0.0406(6) Uani 1 d .
C10 C 0.2121(3) 0.5550(3) 0.08826(17) 0.0468(7) Uani 1 d .
C11 C 0.2411(4) 0.6778(4) 0.0998(2) 0.0567(8) Uani 1 d .
H11 H 0.220(4) 0.686(4) 0.147(2) 0.049(9) Uiso 1 d .
C12 C 0.4059(5) 0.6593(6) 0.0803(4) 0.0818(14) Uani 1 d .
H12A H 0.474(6) 0.574(6) 0.102(3) 0.117(19) Uiso 1 d .
H12B H 0.425(4) 0.740(4) 0.089(2) 0.064(11) Uiso 1 d .
H12C H 0.421(5) 0.665(4) 0.032(3) 0.067(13) Uiso 1 d .
C13 C 0.1336(6) 0.8260(5) 0.0555(3) 0.0773(12) Uani 1 d .
H13A H 0.163(5) 0.828(5) 0.000(3) 0.088(14) Uiso 1 d .
H13B H 0.157(6) 0.900(6) 0.059(3) 0.12(2) Uiso 1 d .
H13C H 0.032(5) 0.846(5) 0.069(3) 0.084(14) Uiso 1 d .
C14 C 0.2249(4) 0.5397(5) 0.0149(2) 0.0637(10) Uani 1 d .
H14 H 0.251(4) 0.608(4) -0.025(2) 0.061(10) Uiso 1 d .
C15 C 0.2040(5) 0.4285(5) 0.0002(2) 0.0732(12) Uani 1 d .
H15 H 0.213(5) 0.434(5) -0.055(3) 0.091(14) Uiso 1 d .
C16 C 0.1688(4) 0.3297(5) 0.0572(2) 0.0657(11) Uani 1 d .
H16 H 0.160(4) 0.250(4) 0.051(2) 0.065(11) Uiso 1 d .
C17 C 0.1535(4) 0.3392(3) 0.13182(19) 0.0515(8) Uani 1 d .
C18 C 0.1115(5) 0.2312(4) 0.1946(3) 0.0681(10) Uani 1 d .
H18 H 0.168(4) 0.207(4) 0.237(2) 0.060(10) Uiso 1 d .
C19 C 0.1571(11) 0.0837(7) 0.1768(6) 0.122(2) Uani 1 d .
H19A H 0.124(7) 0.040(7) 0.223(4) 0.13(3) Uiso 1 d .
H19B H 0.254(7) 0.036(6) 0.175(3) 0.10(2) Uiso 1 d .
H19C H 0.105(15) 0.101(16) 0.123(8) 0.39(8) Uiso 1 d .
C20 C -0.0546(7) 0.2907(7) 0.2168(4) 0.0983(17) Uani 1 d .
H20A H -0.107(4) 0.287(4) 0.172(2) 0.065(11) Uiso 1 d .
H20B H -0.093(5) 0.390(5) 0.235(3) 0.095(15) Uiso 1 d .
H20C H -0.071(8) 0.215(8) 0.251(4) 0.15(3) Uiso 1 d .
C21 C 0.2237(3) 0.4557(3) 0.37117(16) 0.0426(7) Uani 1 d .
C22 C 0.2044(4) 0.3300(4) 0.41624(17) 0.0498(7) Uani 1 d .
C23 C 0.0651(4) 0.3046(5) 0.4077(2) 0.0608(9) Uani 1 d .
H23 H 0.044(3) 0.335(3) 0.3582(19) 0.041(8) Uiso 1 d .
C24 C -0.0693(8) 0.3967(11) 0.4513(4) 0.107(2) Uani 1 d .
H24A H -0.153(6) 0.373(5) 0.448(3) 0.099(15) Uiso 1 d .
H24B H -0.088(7) 0.491(7) 0.437(4) 0.12(2) Uiso 1 d .
H24C H -0.043(7) 0.334(7) 0.501(4) 0.14(3) Uiso 1 d .
C25 C 0.0907(9) 0.1447(8) 0.4298(4) 0.102(2) Uani 1 d .
H25A H 0.086(6) 0.127(6) 0.481(4) 0.108(19) Uiso 1 d .
H25B H 0.167(12) 0.096(11) 0.405(6) 0.25(5) Uiso 1 d .
H25C H 0.000(7) 0.137(6) 0.418(3) 0.119(18) Uiso 1 d .
C26 C 0.3038(5) 0.2396(5) 0.4757(2) 0.0628(10) Uani 1 d .
H26 H 0.304(5) 0.162(5) 0.502(3) 0.083(14) Uiso 1 d .
C27 C 0.4209(5) 0.2701(4) 0.4896(2) 0.0657(10) Uani 1 d .
H27 H 0.491(5) 0.203(5) 0.532(3) 0.083(12) Uiso 1 d .
C28 C 0.4467(4) 0.3917(4) 0.4415(2) 0.0552(8) Uani 1 d .
H28 H 0.515(4) 0.421(4) 0.451(2) 0.064(11) Uiso 1 d .
C29 C 0.3508(4) 0.4832(3) 0.38237(17) 0.0457(7) Uani 1 d .
C30 C 0.3712(4) 0.6184(4) 0.3347(2) 0.0528(8) Uani 1 d .
H30 H 0.340(3) 0.633(3) 0.2915(17) 0.034(8) Uiso 1 d .
C31 C 0.5338(6) 0.6035(6) 0.3216(4) 0.0781(13) Uani 1 d .
H31A H 0.575(5) 0.601(5) 0.369(3) 0.094(16) Uiso 1 d .
H31B H 0.540(4) 0.681(5) 0.289(2) 0.074(13) Uiso 1 d .
H31C H 0.593(5) 0.535(5) 0.298(2) 0.076(14) Uiso 1 d .
C32 C 0.2749(6) 0.7451(5) 0.3696(3) 0.0698(11) Uani 1 d .
H32A H 0.178(5) 0.757(4) 0.377(2) 0.068(12) Uiso 1 d .
H32B H 0.278(5) 0.819(5) 0.340(3) 0.081(14) Uiso 1 d .
H32C H 0.312(5) 0.722(5) 0.426(3) 0.099(15) Uiso 1 d .
C41 C 0.4564(4) 0.0782(4) 0.3369(2) 0.0664(10) Uani 1 d .
C42 C 0.5296(4) 0.3015(4) 0.2607(2) 0.0575(9) Uani 1 d .
C43 C 0.6805(5) 0.1167(4) 0.3757(2) 0.0665(10) Uani 1 d .
N1 N 0.1669(3) 0.4573(3) 0.22353(13) 0.0410(5) Uani 1 d D
H1 H 0.241(3) 0.380(2) 0.2488(15) 0.038(8) Uiso 1 d D
N2 N 0.1101(3) 0.5648(3) 0.32468(14) 0.0431(6) Uani 1 d .
O41 O 0.4553(4) -0.0208(4) 0.3208(2) 0.1048(12) Uani 1 d .
O42 O 0.5732(3) 0.3378(3) 0.19996(17) 0.0870(9) Uani 1 d .
O43 O 0.8086(3) 0.0420(4) 0.3810(2) 0.0979(10) Uani 1 d .

loop_
_atom_site_aniso_label
_atom_site_aniso_U_11
_atom_site_aniso_U_22
_atom_site_aniso_U_33
_atom_site_aniso_U_23
_atom_site_aniso_U_13
_atom_site_aniso_U_12
Mo1 0.05738(19) 0.04323(17) 0.04840(19) 0.00176(11) -0.01895(12) -0.02844(13)
C1 0.0374(14) 0.0437(15) 0.0342(15) -0.0129(12) 0.0008(11) -0.0226(12)
C2 0.0387(15) 0.0469(16) 0.0384(16) -0.0128(13) -0.0013(12) -0.0164(13)
C3 0.0535(19) 0.0536(19) 0.071(2) -0.0223(18) -0.0144(17) -0.0140(16)
C4 0.069(3) 0.050(2) 0.093(3) -0.022(2) -0.016(2) -0.0101(19)
C5 0.0444(18) 0.061(2) 0.060(2) -0.0098(18) -0.0021(16) -0.0069(16)
C6 0.063(3) 0.083(4) 0.096(4) -0.006(3) -0.017(3) 0.004(3)
C7 0.0471(19) 0.078(3) 0.059(2) -0.022(2) -0.0131(16) -0.0154(18)
C8 0.0499(18) 0.061(2) 0.053(2) -0.0189(17) -0.0102(15) -0.0183(16)
C9 0.0391(15) 0.0455(15) 0.0360(15) -0.0139(12) -0.0088(11) -0.0111(13)
C10 0.0436(16) 0.0532(17) 0.0383(17) -0.0128(14) -0.0053(12) -0.0122(14)
C11 0.062(2) 0.062(2) 0.045(2) -0.0046(16) 0.0021(16) -0.0309(18)
C12 0.066(3) 0.079(3) 0.087(4) 0.015(3) -0.011(2) -0.036(2)
C13 0.074(3) 0.064(3) 0.079(3) -0.007(2) 0.006(2) -0.024(2)
C14 0.060(2) 0.079(3) 0.041(2) -0.0164(19) 0.0022(16) -0.017(2)
C15 0.070(2) 0.096(3) 0.047(2) -0.034(2) -0.0070(18) -0.015(2)
C16 0.062(2) 0.070(2) 0.072(3) -0.043(2) -0.0172(19) -0.0122(19)
C17 0.0496(17) 0.0512(17) 0.056(2) -0.0193(16) -0.0170(14) -0.0141(15)
C18 0.085(3) 0.060(2) 0.075(3) -0.012(2) -0.025(2) -0.039(2)
C19 0.132(6) 0.073(4) 0.176(8) -0.037(4) -0.001(6) -0.053(4)
C20 0.097(4) 0.103(4) 0.103(4) -0.008(4) -0.004(3) -0.060(3)
C21 0.0561(17) 0.0507(16) 0.0319(15) -0.0096(13) -0.0049(12) -0.0310(14)
C22 0.0639(19) 0.0634(19) 0.0351(16) -0.0070(14) -0.0064(14) -0.0394(16)
C23 0.072(2) 0.090(3) 0.0420(19) -0.0067(18) -0.0019(17) -0.058(2)
C24 0.089(4) 0.164(7) 0.104(5) -0.045(5) 0.021(3) -0.087(5)
C25 0.137(5) 0.114(4) 0.097(4) 0.009(4) -0.026(4) -0.103(4)
C26 0.094(3) 0.069(2) 0.0394(18) 0.0055(17) -0.0133(18) -0.055(2)
C27 0.088(3) 0.073(2) 0.0436(19) 0.0067(17) -0.0268(18) -0.045(2)
C28 0.067(2) 0.062(2) 0.050(2) -0.0061(16) -0.0206(16) -0.0365(18)
C29 0.0594(18) 0.0495(17) 0.0402(16) -0.0087(13) -0.0098(13) -0.0318(15)
C30 0.070(2) 0.0540(18) 0.0468(19) -0.0049(15) -0.0105(16) -0.0387(17)
C31 0.081(3) 0.074(3) 0.099(4) -0.021(3) 0.009(3) -0.054(3)
C32 0.084(3) 0.055(2) 0.082(3) -0.012(2) -0.008(2) -0.040(2)
C41 0.070(2) 0.056(2) 0.080(3) -0.0024(19) -0.0172(19) -0.0360(19)
C42 0.058(2) 0.0427(17) 0.064(2) -0.0025(16) -0.0155(17) -0.0143(15)
C43 0.074(2) 0.057(2) 0.071(2) 0.0081(18) -0.028(2) -0.0346(19)
N1 0.0455(14) 0.0416(13) 0.0354(13) -0.0075(11) -0.0113(10) -0.0150(11)
N2 0.0507(14) 0.0482(13) 0.0370(14) -0.0123(11) -0.0056(10) -0.0236(12)
O41 0.120(3) 0.078(2) 0.151(3) -0.050(2) 0.009(2) -0.064(2)
O42 0.086(2) 0.0807(19) 0.0644(19) 0.0020(15) 0.0059(15) -0.0213(16)
O43 0.0681(18) 0.094(2) 0.115(3) 0.0055(19) -0.0404(17) -0.0239(17)

loop_
_atom_type_symbol
_atom_type_description
_atom_type_scat_dispersion_real
_atom_type_scat_dispersion_imag
_atom_type_scat_source
C C 0.0033 0.0016 'International Tables Vol C Tables 4.2.6.8 and 6.1.1.4'
H H 0.0000 0.0000 'International Tables Vol C Tables 4.2.6.8 and 6.1.1.4'
N N 0.0061 0.0033 'International Tables Vol C Tables 4.2.6.8 and 6.1.1.4'
O O 0.0106 0.0060 'International Tables Vol C Tables 4.2.6.8 and 6.1.1.4'
Mo Mo -1.6832 0.6857 'International Tables Vol C Tables 4.2.6.8 and 6.1.1.4'

loop_
_geom_angle_atom_site_label_1
_geom_angle_atom_site_label_2
_geom_angle_atom_site_label_3
_geom_angle
C43 Mo1 C41 84.43(16)
C43 Mo1 C42 83.09(15)
C41 Mo1 C42 87.37(16)
C43 Mo1 C28 97.20(15)
C41 Mo1 C28 158.67(15)
C42 Mo1 C28 113.95(14)
C43 Mo1 C27 94.80(16)
C41 Mo1 C27 123.52(15)
C42 Mo1 C27 148.81(15)
C28 Mo1 C27 35.20(12)
C43 Mo1 C26 117.22(15)
C41 Mo1 C26 98.43(16)
C42 Mo1 C26 159.22(14)
C28 Mo1 C26 61.84(13)
C27 Mo1 C26 33.88(13)
C43 Mo1 C29 123.12(13)
C41 Mo1 C29 152.34(14)
C42 Mo1 C29 93.29(12)
C28 Mo1 C29 34.13(11)
C27 Mo1 C29 61.84(12)
C26 Mo1 C29 72.38(12)
C43 Mo1 C22 151.35(14)
C41 Mo1 C22 95.99(14)
C42 Mo1 C22 125.57(12)
C28 Mo1 C22 72.47(12)
C27 Mo1 C22 61.11(12)
C26 Mo1 C22 34.25(12)
C29 Mo1 C22 61.46(11)
C43 Mo1 C21 157.06(14)
C41 Mo1 C21 118.39(13)
C42 Mo1 C21 99.31(12)
C28 Mo1 C21 60.83(11)
C27 Mo1 C21 71.30(12)
C26 Mo1 C21 60.37(12)
C29 Mo1 C21 34.27(10)
C22 Mo1 C21 33.51(10)
N2 C1 N1 123.3(2)
N2 C1 C2 116.4(2)
N1 C1 C2 120.3(2)
C8 C2 C3 117.6(3)
C8 C2 C1 123.1(3)
C3 C2 C1 119.3(3)
C4 C3 C2 121.0(4)
C3 C4 C5 121.8(4)
C7 C5 C4 117.4(3)
C7 C5 C6 121.2(4)
C4 C5 C6 121.3(4)
C5 C7 C8 121.8(4)
C2 C8 C7 120.4(3)
C17 C9 C10 122.1(3)
C17 C9 N1 116.8(3)
C10 C9 N1 120.9(3)
C14 C10 C9 117.5(3)
C14 C10 C11 117.7(3)
C9 C10 C11 124.9(3)
C10 C11 C13 112.0(4)
C10 C11 C12 112.4(4)
C13 C11 C12 109.9(3)
C15 C14 C10 121.1(4)
C14 C15 C16 120.8(4)
C15 C16 C17 121.1(4)
C16 C17 C9 117.5(3)
C16 C17 C18 120.8(3)
C9 C17 C18 121.6(3)
C20 C18 C17 112.1(4)
C20 C18 C19 109.3(5)
C17 C18 C19 113.8(5)
N2 C21 C22 121.1(3)
N2 C21 C29 118.4(3)
C22 C21 C29 119.7(3)
N2 C21 Mo1 140.1(2)
C22 C21 Mo1 71.36(18)
C29 C21 Mo1 69.96(18)
C21 C22 C26 119.2(3)
C21 C22 C23 119.9(3)
C26 C22 C23 120.3(3)
C21 C22 Mo1 75.13(18)
C26 C22 Mo1 70.9(2)
C23 C22 Mo1 132.6(2)
C25 C23 C24 112.7(5)
C25 C23 C22 113.7(4)
C24 C23 C22 108.3(4)
C27 C26 C22 121.3(3)
C27 C26 Mo1 72.7(2)
C22 C26 Mo1 74.9(2)
C26 C27 C28 119.7(3)
C26 C27 Mo1 73.4(2)
C28 C27 Mo1 71.8(2)
C29 C28 C27 120.5(3)
C29 C28 Mo1 74.85(19)
C27 C28 Mo1 73.0(2)
C28 C29 C21 119.4(3)
C28 C29 C30 120.5(3)
C21 C29 C30 119.9(3)
C28 C29 Mo1 71.0(2)
C21 C29 Mo1 75.77(18)
C30 C29 Mo1 129.2(2)
C31 C30 C29 114.9(3)
C31 C30 C32 110.7(4)
C29 C30 C32 109.0(3)
O41 C41 Mo1 178.3(4)
O42 C42 Mo1 177.3(3)
O43 C43 Mo1 178.4(4)
C1 N1 C9 130.4(2)
C1 N2 C21 126.7(2)

loop_
_geom_bond_atom_site_label_1
_geom_bond_atom_site_label_2
_geom_bond_distance
Mo1 C43 1.953(4)
Mo1 C41 1.948(4)
Mo1 C42 1.952(4)
Mo1 C28 2.361(4)
Mo1 C27 2.377(4)
Mo1 C26 2.386(4)
Mo1 C29 2.410(3)
Mo1 C22 2.437(3)
Mo1 C21 2.486(3)
C1 N2 1.297(4)
C1 N1 1.355(4)
C1 C2 1.490(4)
C2 C8 1.393(4)
C2 C3 1.394(5)
C3 C4 1.371(5)
C4 C5 1.382(6)
C5 C7 1.377(6)
C5 C6 1.520(6)
C7 C8 1.387(5)
C9 C17 1.403(4)
C9 C10 1.408(4)
C9 N1 1.440(4)
C10 C14 1.397(5)
C10 C11 1.510(5)
C11 C13 1.534(6)
C11 C12 1.530(6)
C14 C15 1.373(6)
C15 C16 1.374(6)
C16 C17 1.397(5)
C17 C18 1.522(5)
C18 C20 1.501(7)
C18 C19 1.537(7)
C21 N2 1.394(4)
C21 C22 1.420(4)
C21 C29 1.444(4)
C22 C26 1.421(5)
C22 C23 1.530(4)
C23 C25 1.530(7)
C23 C24 1.529(8)
C26 C27 1.388(5)
C27 C28 1.433(5)
C28 C29 1.401(4)
C29 C30 1.522(4)
C30 C31 1.511(6)
C30 C32 1.519(6)
C41 O41 1.167(5)
C42 O42 1.159(4)
C43 O43 1.159(5)
